data_2202933
loop_
_publ_author_name
'Capuano, Ben'
'Crosby, Ian T.'
'Fallon, Gary D.'
'Lloyd, Edward J.'
'Yuriev, Elizabeth'

_publ_section_title
;2-Methyl-4-(4-methylpiperazin-1-yl)-10<i>H</i>-thieno[2,3-<i>b</i>][1,5]benzodiazepine
 methanol solvate monohydrate
;
_journal_issue 9
_journal_name_full 'Acta Crystallographica Section E'
_journal_page_first o1367
_journal_page_last o1369
_journal_paper_doi 10.1107/S1600536803017744
_journal_volume 59
_journal_year 2003
_chemical_formula_iupac 'C17 H20 N4 S, C H4 O, H2 O'
_chemical_formula_moiety 'C17 H20 N4 S, C H4 O, H2 O'
_chemical_formula_sum 'C18 H26 N4 O2 S'
_chemical_formula_weight 362.49
_chemical_name_systematic ?
_space_group_IT_number 15
_symmetry_cell_setting monoclinic
_symmetry_space_group_name_Hall '-C 2yc'
_symmetry_space_group_name_H-M 'C 1 2/c 1'
_atom_sites_solution_hydrogens geom
_atom_sites_solution_primary direct
_atom_sites_solution_secondary difmap
_audit_creation_method SHELXL-97
_cell_angle_alpha 90
_cell_angle_beta 127.5820(10)
_cell_angle_gamma 90
_cell_formula_units_Z 8
_cell_length_a 25.3587(2)
_cell_length_b 11.9729(2)
_cell_length_c 15.6010(2)
_cell_measurement_reflns_used 21650
_cell_measurement_temperature 123(2)
_cell_measurement_theta_max 28.3
_cell_measurement_theta_min 2.6
_cell_volume 3753.77(10)
_computing_cell_refinement 'HKL SCALEPACK (Otwinowski & Minor, 1997)'
_computing_data_collection 'COLLECT (Nonius BV, 1997-2000)'
_computing_data_reduction 'HKL DENZO (Otwinowski & Minor, 1997) and SCALEPACK'
_computing_molecular_graphics 'ORTEP-3 for Windows (Farrugia, 1997)'
_computing_publication_material 'WinGX publication routines (Farrugia, 1999)'
_computing_structure_refinement 'SHELXL97 (Sheldrick, 1997)'
_computing_structure_solution 'SHELXS97 (Sheldrick, 1997)'
_diffrn_ambient_temperature 123(2)
_diffrn_detector_area_resol_mean 9
_diffrn_measured_fraction_theta_full 0.997
_diffrn_measured_fraction_theta_max 0.995
_diffrn_measurement_device '95mm CCD camera on \k-goniostat'
_diffrn_measurement_device_type KappaCCD
_diffrn_measurement_method 'CCD rotation images in \f and \w, thick slices'
_diffrn_radiation_monochromator 'horizonally mounted graphite crystal'
_diffrn_radiation_source 'fine-focus sealed tube'
_diffrn_radiation_type MoK\a
_diffrn_radiation_wavelength 0.71073
_diffrn_reflns_av_R_equivalents 0.041
_diffrn_reflns_av_sigmaI/netI 0.049
_diffrn_reflns_limit_h_max 33
_diffrn_reflns_limit_h_min -33
_diffrn_reflns_limit_k_max 15
_diffrn_reflns_limit_k_min -15
_diffrn_reflns_limit_l_max 20
_diffrn_reflns_limit_l_min -20
_diffrn_reflns_number 20806
_diffrn_reflns_theta_full 27.5
_diffrn_reflns_theta_max 28.3
_diffrn_reflns_theta_min 2.6
_diffrn_standards_decay_% 0
_diffrn_standards_number 0
_exptl_absorpt_coefficient_mu 0.192
_exptl_absorpt_correction_type none
_exptl_crystal_colour yellow
_exptl_crystal_density_diffrn 1.283
_exptl_crystal_density_method 'not measured'
_exptl_crystal_description prismatic
_exptl_crystal_F_000 1552
_exptl_crystal_size_max 0.15
_exptl_crystal_size_mid 0.14
_exptl_crystal_size_min 0.14
_refine_diff_density_max 0.40
_refine_diff_density_min -0.32
_refine_ls_extinction_method none
_refine_ls_goodness_of_fit_ref 1.03
_refine_ls_hydrogen_treatment mixed
_refine_ls_matrix_type full
_refine_ls_number_parameters 242
_refine_ls_number_reflns 4643
_refine_ls_number_restraints 0
_refine_ls_restrained_S_all 1.03
_refine_ls_R_factor_all 0.065
_refine_ls_R_factor_gt 0.044
_refine_ls_shift/su_max 0.001
_refine_ls_shift/su_mean 0.000
_refine_ls_structure_factor_coef Fsqd
_refine_ls_weighting_details 'calc w = 1/[\s^2^(Fo^2^)+(0.0341P)^2^+3.6138P] where P = (Fo^2^+2Fc^2^)/3'
_refine_ls_weighting_scheme calc
_refine_ls_wR_factor_gt 0.086
_refine_ls_wR_factor_ref 0.092
_reflns_number_gt 3683
_reflns_number_total 4643
_reflns_threshold_expression I>2\s(I)
_cod_data_source_file tk6132.cif
_cod_data_source_block I
_cod_original_cell_volume 3753.77(8)
_cod_original_sg_symbol_H-M 'C 2/c'
_cod_database_code 2202933
_cod_database_fobs_code 2202933

loop_
_symmetry_equiv_pos_as_xyz
'x, y, z'
'-x, y, -z+1/2'
'x+1/2, y+1/2, z'
'-x+1/2, y+1/2, -z+1/2'
'-x, -y, -z'
'x, -y, z-1/2'
'-x+1/2, -y+1/2, -z'
'x+1/2, -y+1/2, z-1/2'

loop_
_atom_site_label
_atom_site_fract_x
_atom_site_fract_y
_atom_site_fract_z
_atom_site_U_iso_or_equiv
_atom_site_adp_type
_atom_site_calc_flag
_atom_site_refinement_flags
_atom_site_occupancy
_atom_site_disorder_assembly
_atom_site_disorder_group
_atom_site_type_symbol
C1 0.10965(8) 0.94868(13) 0.18536(13) 0.0206(3) Uani d . 1 . . C
H1A 0.0731 0.9262 0.1113 0.031 Uiso calc R 1 . . H
H1B 0.1257 1.0228 0.1845 0.031 Uiso calc R 1 . . H
H1C 0.0937 0.9511 0.2289 0.031 Uiso calc R 1 . . H
C2 0.16534(7) 0.86597(12) 0.23344(12) 0.0150(3) Uani d . 1 . . C
C3 0.18515(7) 0.78810(12) 0.31062(11) 0.0139(3) Uani d . 1 . . C
H3 0.1640 0.7781 0.3436 0.017 Uiso calc R 1 . . H
C4 0.24083(7) 0.72199(12) 0.33826(11) 0.0127(3) Uani d . 1 . . C
C5 0.26366(7) 0.75393(12) 0.28198(11) 0.0131(3) Uani d . 1 . . C
C6 0.37941(7) 0.73079(12) 0.40753(11) 0.0130(3) Uani d . 1 . . C
C7 0.43267(7) 0.79212(13) 0.42741(12) 0.0170(3) Uani d . 1 . . C
H7 0.4299 0.8221 0.3684 0.020 Uiso calc R 1 . . H
C8 0.48943(7) 0.80978(13) 0.53202(13) 0.0200(3) Uani d . 1 . . C
H8 0.5253 0.8519 0.5447 0.024 Uiso calc R 1 . . H
C9 0.49376(7) 0.76580(13) 0.61843(12) 0.0178(3) Uani d . 1 . . C
H9 0.5322 0.7789 0.6905 0.021 Uiso calc R 1 . . H
C10 0.44164(7) 0.70256(12) 0.59891(12) 0.0150(3) Uani d . 1 . . C
H10 0.4456 0.6706 0.6583 0.018 Uiso calc R 1 . . H
C11 0.38359(7) 0.68461(12) 0.49437(11) 0.0126(3) Uani d . 1 . . C
C12 0.27225(7) 0.62998(12) 0.41716(11) 0.0124(3) Uani d . 1 . . C
C13 0.25732(7) 0.48180(13) 0.50978(12) 0.0156(3) Uani d . 1 . . C
H13A 0.3013 0.5069 0.5745 0.019 Uiso calc R 1 . . H
H13B 0.2634 0.4095 0.4860 0.019 Uiso calc R 1 . . H
C14 0.20989(7) 0.46729(13) 0.53773(12) 0.0180(3) Uani d . 1 . . C
H14A 0.2276 0.4097 0.5947 0.022 Uiso calc R 1 . . H
H14B 0.2066 0.5384 0.5665 0.022 Uiso calc R 1 . . H
C15 0.11731(7) 0.51950(13) 0.35793(13) 0.0193(3) Uani d . 1 . . C
H15A 0.1130 0.5914 0.3845 0.023 Uiso calc R 1 . . H
H15B 0.0726 0.4970 0.2933 0.023 Uiso calc R 1 . . H
C16 0.16359(7) 0.53390(13) 0.32756(12) 0.0164(3) Uani d . 1 . . C
H16A 0.1658 0.4633 0.2968 0.020 Uiso calc R 1 . . H
H16B 0.1461 0.5930 0.2720 0.020 Uiso calc R 1 . . H
C17 0.09905(9) 0.41697(15) 0.47150(16) 0.0281(4) Uani d . 1 . . C
H17A 0.1178 0.3599 0.5281 0.042 Uiso calc R 1 . . H
H17B 0.0554 0.3924 0.4076 0.042 Uiso calc R 1 . . H
H17C 0.0942 0.4872 0.4983 0.042 Uiso calc R 1 . . H
C18 0.45804(8) 0.39384(15) 0.60240(14) 0.0266(4) Uani d . 1 . . C
H18A 0.4761 0.4585 0.5895 0.040 Uiso calc R 1 . . H
H18B 0.4342 0.3454 0.5385 0.040 Uiso calc R 1 . . H
H18C 0.4946 0.3519 0.6650 0.040 Uiso calc R 1 . . H
N1 0.32099(6) 0.71296(11) 0.29962(10) 0.0145(3) Uani d . 1 . . N
N2 0.33596(6) 0.61103(10) 0.48370(9) 0.0133(3) Uani d . 1 . . N
N3 0.23026(6) 0.56443(10) 0.42333(9) 0.0143(3) Uani d . 1 . . N
N4 0.14363(6) 0.43402(10) 0.44242(10) 0.0178(3) Uani d . 1 . . N
S1 0.216496(18) 0.86312(3) 0.19364(3) 0.01644(10) Uani d . 1 . . S
O1 0.41373(6) 0.43087(10) 0.62292(9) 0.0248(3) Uani d . 1 . . O
H1 0.3881 0.4796 0.5771 0.037 Uiso calc R 1 . . H
O2 0.14343(7) 0.24120(11) 0.33951(10) 0.0287(3) Uani d . 1 . . O
H2A 0.1438(11) 0.298(2) 0.3743(18) 0.053(7) Uiso d . 1 . . H
H2B 0.1264(11) 0.187(2) 0.3499(17) 0.046(6) Uiso d . 1 . . H
H1N 0.3263(8) 0.7280(15) 0.2524(14) 0.022(5) Uiso d . 1 . . H

loop_
_atom_site_aniso_label
_atom_site_aniso_U_11
_atom_site_aniso_U_22
_atom_site_aniso_U_33
_atom_site_aniso_U_12
_atom_site_aniso_U_13
_atom_site_aniso_U_23
C1 0.0186(8) 0.0173(8) 0.0257(8) 0.0051(6) 0.0134(7) 0.0060(7)
C2 0.0123(7) 0.0149(7) 0.0174(7) -0.0013(6) 0.0088(6) -0.0017(6)
C3 0.0126(7) 0.0137(7) 0.0159(7) -0.0030(5) 0.0089(6) -0.0020(6)
C4 0.0112(7) 0.0130(7) 0.0121(7) -0.0015(5) 0.0062(6) 0.0002(6)
C5 0.0134(7) 0.0124(7) 0.0118(7) 0.0001(5) 0.0068(6) -0.0002(6)
C6 0.0125(7) 0.0132(7) 0.0146(7) 0.0020(5) 0.0090(6) -0.0011(6)
C7 0.0187(8) 0.0181(8) 0.0206(8) 0.0013(6) 0.0152(7) 0.0029(6)
C8 0.0152(7) 0.0213(8) 0.0274(8) -0.0035(6) 0.0149(7) -0.0010(7)
C9 0.0122(7) 0.0203(8) 0.0179(7) -0.0004(6) 0.0077(6) -0.0023(6)
C10 0.0144(7) 0.0157(7) 0.0146(7) 0.0014(6) 0.0087(6) 0.0017(6)
C11 0.0126(7) 0.0098(7) 0.0183(7) 0.0013(5) 0.0109(6) -0.0004(6)
C12 0.0146(7) 0.0125(7) 0.0126(7) -0.0017(5) 0.0096(6) -0.0022(6)
C13 0.0149(7) 0.0167(7) 0.0161(7) -0.0004(6) 0.0099(6) 0.0033(6)
C14 0.0213(8) 0.0170(8) 0.0214(8) -0.0023(6) 0.0160(7) 0.0003(6)
C15 0.0129(7) 0.0171(8) 0.0274(8) -0.0004(6) 0.0120(7) 0.0001(7)
C16 0.0126(7) 0.0156(7) 0.0179(7) -0.0025(6) 0.0077(6) 0.0000(6)
C17 0.0281(9) 0.0266(9) 0.0450(11) -0.0043(7) 0.0302(9) -0.0010(8)
C18 0.0215(8) 0.0323(9) 0.0270(9) 0.0021(7) 0.0152(8) 0.0015(8)
N1 0.0140(6) 0.0200(7) 0.0125(6) 0.0008(5) 0.0096(5) 0.0006(5)
N2 0.0129(6) 0.0135(6) 0.0148(6) -0.0011(5) 0.0092(5) 0.0011(5)
N3 0.0121(6) 0.0149(6) 0.0144(6) -0.0013(5) 0.0074(5) 0.0033(5)
N4 0.0183(7) 0.0155(6) 0.0270(7) -0.0029(5) 0.0176(6) 0.0000(6)
S1 0.01615(18) 0.01826(19) 0.01590(18) 0.00254(15) 0.01028(15) 0.00547(16)
O1 0.0251(6) 0.0236(6) 0.0308(6) 0.0069(5) 0.0197(6) 0.0114(5)
O2 0.0514(8) 0.0197(6) 0.0378(7) -0.0064(6) 0.0389(7) -0.0043(6)

loop_
_atom_type_symbol
_atom_type_description
_atom_type_scat_dispersion_real
_atom_type_scat_dispersion_imag
_atom_type_scat_source
C C 0.0033 0.0016 'International Tables Vol C Tables 4.2.6.8 and 6.1.1.4'
H H 0.0000 0.0000 'International Tables Vol C Tables 4.2.6.8 and 6.1.1.4'
N N 0.0061 0.0033 'International Tables Vol C Tables 4.2.6.8 and 6.1.1.4'
S S 0.1246 0.1234 'International Tables Vol C Tables 4.2.6.8 and 6.1.1.4'
O O 0.0106 0.0060 'International Tables Vol C Tables 4.2.6.8 and 6.1.1.4'

loop_
_geom_angle_atom_site_label_1
_geom_angle_atom_site_label_2
_geom_angle_atom_site_label_3
_geom_angle
C2 C1 H1A 109.5
C2 C1 H1B 109.5
H1A C1 H1B 109.5
C2 C1 H1C 109.5
H1A C1 H1C 109.5
H1B C1 H1C 109.5
C3 C2 C1 128.69(13)
C3 C2 S1 110.46(11)
C1 C2 S1 120.83(11)
C2 C3 C4 114.19(13)
C2 C3 H3 122.9
C4 C3 H3 122.9
C5 C4 C3 112.11(13)
C5 C4 C12 121.38(13)
C3 C4 C12 126.50(12)
C4 C5 N1 125.00(13)
C4 C5 S1 111.27(10)
N1 C5 S1 123.45(10)
C7 C6 C11 119.91(13)
C7 C6 N1 120.59(13)
C11 C6 N1 119.50(13)
C8 C7 C6 120.80(14)
C8 C7 H7 119.6
C6 C7 H7 119.6
C7 C8 C9 119.78(14)
C7 C8 H8 120.1
C9 C8 H8 120.1
C10 C9 C8 119.59(14)
C10 C9 H9 120.2
C8 C9 H9 120.2
C9 C10 C11 121.74(14)
C9 C10 H10 119.1
C11 C10 H10 119.1
C10 C11 C6 118.14(13)
C10 C11 N2 116.64(12)
C6 C11 N2 124.88(13)
N2 C12 N3 118.89(13)
N2 C12 C4 124.95(12)
N3 C12 C4 116.05(12)
N3 C13 C14 109.49(12)
N3 C13 H13A 109.8
C14 C13 H13A 109.8
N3 C13 H13B 109.8
C14 C13 H13B 109.8
H13A C13 H13B 108.2
N4 C14 C13 111.02(12)
N4 C14 H14A 109.4
C13 C14 H14A 109.4
N4 C14 H14B 109.4
C13 C14 H14B 109.4
H14A C14 H14B 108.0
N4 C15 C16 110.13(12)
N4 C15 H15A 109.6
C16 C15 H15A 109.6
N4 C15 H15B 109.6
C16 C15 H15B 109.6
H15A C15 H15B 108.1
N3 C16 C15 109.92(12)
N3 C16 H16A 109.7
C15 C16 H16A 109.7
N3 C16 H16B 109.7
C15 C16 H16B 109.7
H16A C16 H16B 108.2
N4 C17 H17A 109.5
N4 C17 H17B 109.5
H17A C17 H17B 109.5
N4 C17 H17C 109.5
H17A C17 H17C 109.5
H17B C17 H17C 109.5
O1 C18 H18A 109.5
O1 C18 H18B 109.5
H18A C18 H18B 109.5
O1 C18 H18C 109.5
H18A C18 H18C 109.5
H18B C18 H18C 109.5
C5 N1 C6 112.83(12)
C5 N1 H1N 117.1(12)
C6 N1 H1N 113.2(12)
C12 N2 C11 122.59(12)
C12 N3 C13 120.23(12)
C12 N3 C16 122.25(12)
C13 N3 C16 111.88(11)
C14 N4 C17 110.31(12)
C14 N4 C15 109.49(11)
C17 N4 C15 111.13(12)
C5 S1 C2 91.94(7)
C18 O1 H1 109.5
H2A O2 H2B 107(2)

loop_
_geom_bond_atom_site_label_1
_geom_bond_atom_site_label_2
_geom_bond_site_symmetry_2
_geom_bond_distance
_geom_bond_publ_flag
C1 C2 . 1.499(2) ?
C1 H1A . 0.9800 ?
C1 H1B . 0.9800 ?
C1 H1C . 0.9800 ?
C2 C3 . 1.354(2) ?
C2 S1 . 1.7469(14) ?
C3 C4 . 1.437(2) ?
C3 H3 . 0.9500 ?
C4 C5 . 1.3683(19) ?
C4 C12 . 1.472(2) ?
C5 N1 . 1.3936(18) ?
C5 S1 . 1.7402(14) ?
C6 C7 . 1.396(2) ?
C6 C11 . 1.406(2) ?
C6 N1 . 1.4255(18) ?
C7 C8 . 1.384(2) ?
C7 H7 . 0.9500 ?
C8 C9 . 1.388(2) ?
C8 H8 . 0.9500 ?
C9 C10 . 1.386(2) ?
C9 H9 . 0.9500 ?
C10 C11 . 1.395(2) ?
C10 H10 . 0.9500 ?
C11 N2 . 1.4204(18) ?
C12 N2 . 1.3014(18) ?
C12 N3 . 1.3726(18) ?
C13 N3 . 1.4628(19) ?
C13 C14 . 1.519(2) ?
C13 H13A . 0.9900 ?
C13 H13B . 0.9900 ?
C14 N4 . 1.4647(19) ?
C14 H14A . 0.9900 ?
C14 H14B . 0.9900 ?
C15 N4 . 1.469(2) ?
C15 C16 . 1.520(2) ?
C15 H15A . 0.9900 ?
C15 H15B . 0.9900 ?
C16 N3 . 1.4639(18) ?
C16 H16A . 0.9900 ?
C16 H16B . 0.9900 ?
C17 N4 . 1.4667(19) ?
C17 H17A . 0.9800 ?
C17 H17B . 0.9800 ?
C17 H17C . 0.9800 ?
C18 O1 . 1.4144(19) ?
C18 H18A . 0.9800 ?
C18 H18B . 0.9800 ?
C18 H18C . 0.9800 ?
N1 H1N . 0.846(18) ?
O1 H1 . 0.8400 ?
O2 H2A . 0.86(3) ?
O2 H2B . 0.85(2) ?

loop_
_geom_hbond_atom_site_label_D
_geom_hbond_atom_site_label_H
_geom_hbond_atom_site_label_A
_geom_hbond_site_symmetry_A
_geom_hbond_distance_DH
_geom_hbond_distance_HA
_geom_hbond_distance_DA
_geom_hbond_angle_DHA
O1 H1 N2 . 0.84 2.00 2.835(2) 172
O2 H2A N4 . 0.86(3) 1.95(3) 2.810(2) 175(2)
O2 H2B O1 7_556 0.85(2) 1.93(2) 2.779(2) 177(2)
N1 H1N O2 4 0.85(2) 2.00(2) 2.834(2) 167(2)

loop_
_cod_related_entry_id
_cod_related_entry_database
_cod_related_entry_code
1 ChemSpider 21131474
